data_7705234
loop_
_publ_author_name
'Sha, Fanrui'
'Shimizu, Emily A.'
'Slocumb, Hannah S.'
'Towell, Sydney E.'
'Zhen, Yi'
'Porter, Hanna Z.'
'Takase, Michael K.'
'Johnson, Adam R.'

_publ_section_title
;
 Catalytic intramolecular hydroamination of aminoallenes using titanium
 and tantalum complexes of sterically encumbered chiral sulfonamides.
;
_journal_issue 35
_journal_name_full 'Dalton transactions (Cambridge, England : 2003)'
_journal_page_first 12418
_journal_page_last 12431
_journal_paper_doi 10.1039/d0dt02557g
_journal_volume 49
_journal_year 2020
_chemical_absolute_configuration ad
_chemical_formula_sum 'C42 H48 F6 N4 O3 S Ti'
_chemical_formula_weight 850.80
_space_group_crystal_system orthorhombic
_space_group_IT_number 19
_space_group_name_Hall 'P 2ac 2ab'
_space_group_name_H-M_alt 'P 21 21 21'
_atom_sites_solution_hydrogens mixed
_atom_sites_solution_primary direct
_atom_sites_solution_secondary difmap
_audit_creation_method SHELXL-2018/3
_audit_update_record
;
2019-12-06 deposited with the CCDC.	2020-08-21 downloaded from the CCDC.
;
_cell_angle_alpha 90
_cell_angle_beta 90
_cell_angle_gamma 90
_cell_formula_units_Z 4
_cell_length_a 8.1293(8)
_cell_length_b 21.067(2)
_cell_length_c 24.630(2)
_cell_measurement_reflns_used 9715
_cell_measurement_temperature 100(2)
_cell_measurement_theta_max 74.33
_cell_measurement_theta_min 2.76
_cell_volume 4218.1(7)
_computing_cell_refinement 'SAINT v8.38A (Bruker-AXS, 2013)'
_computing_data_collection 'APEX3 v2017.3-0 (Bruker-AXS, 2017)'
_computing_data_reduction 'SAINT v8.38A (Bruker-AXS, 2013)'
_computing_molecular_graphics 'Bruker SHELXTL'
_computing_publication_material 'Bruker SHELXTL'
_computing_structure_refinement 'SHELXL-2018/3 (Sheldrick, 2018)'
_computing_structure_solution 'SHELXS-2013/1 (Sheldrick, 2013)'
_diffrn_ambient_temperature 100(2)
_diffrn_detector_area_resol_mean 7.69
_diffrn_measured_fraction_theta_full 1.000
_diffrn_measured_fraction_theta_max 0.999
_diffrn_measurement_device_type 'Bruker D8 VENTURE Kappa Duo PHOTON II CPAD'
_diffrn_measurement_method '\f and \w scans'
_diffrn_radiation_type CuK\a
_diffrn_radiation_wavelength 1.54178
_diffrn_reflns_av_R_equivalents 0.0479
_diffrn_reflns_av_unetI/netI 0.0378
_diffrn_reflns_Laue_measured_fraction_full 1.000
_diffrn_reflns_Laue_measured_fraction_max 0.999
_diffrn_reflns_limit_h_max 9
_diffrn_reflns_limit_h_min -10
_diffrn_reflns_limit_k_max 26
_diffrn_reflns_limit_k_min -26
_diffrn_reflns_limit_l_max 30
_diffrn_reflns_limit_l_min -30
_diffrn_reflns_number 52021
_diffrn_reflns_point_group_measured_fraction_full 0.990
_diffrn_reflns_point_group_measured_fraction_max 0.986
_diffrn_reflns_theta_full 67.679
_diffrn_reflns_theta_max 74.427
_diffrn_reflns_theta_min 2.760
_diffrn_source 'I\mS HB micro-focus sealed tube'
_exptl_absorpt_coefficient_mu 2.776
_exptl_absorpt_correction_T_max 0.7538
_exptl_absorpt_correction_T_min 0.6025
_exptl_absorpt_correction_type multi-scan
_exptl_absorpt_process_details 'SADABS-2016/2 (Sheldrick, 2014)'
_exptl_crystal_colour colourless
_exptl_crystal_density_diffrn 1.340
_exptl_crystal_density_method 'not measured'
_exptl_crystal_description Block
_exptl_crystal_F_000 1776
_exptl_crystal_size_max 0.300
_exptl_crystal_size_mid 0.250
_exptl_crystal_size_min 0.150
_refine_diff_density_max 0.487
_refine_diff_density_min -0.219
_refine_diff_density_rms 0.044
_refine_ls_abs_structure_details
; 
 Flack x determined using 3313 quotients [(I+)-(I-)]/[(I+)+(I-)] 
 (Parsons, Flack and Wagner, Acta Cryst. B69 (2013) 249-259). 
;
_refine_ls_abs_structure_Flack 0.056(3)
_refine_ls_extinction_method none
_refine_ls_goodness_of_fit_ref 1.037
_refine_ls_hydrogen_treatment mixed
_refine_ls_matrix_type full
_refine_ls_number_parameters 580
_refine_ls_number_reflns 8503
_refine_ls_number_restraints 272
_refine_ls_restrained_S_all 1.131
_refine_ls_R_factor_all 0.0349
_refine_ls_R_factor_gt 0.0326
_refine_ls_shift/su_max 0.001
_refine_ls_shift/su_mean 0.000
_refine_ls_structure_factor_coef Fsqd
_refine_ls_weighting_details 'w=1/[\s^2^(Fo^2^)+(0.0418P)^2^+1.1839P] where P=(Fo^2^+2Fc^2^)/3'
_refine_ls_weighting_scheme calc
_refine_ls_wR_factor_gt 0.0828
_refine_ls_wR_factor_ref 0.0847
_reflns_Friedel_coverage 0.758
_reflns_Friedel_fraction_full 0.977
_reflns_Friedel_fraction_max 0.969
_reflns_number_gt 8079
_reflns_number_total 8503
_reflns_threshold_expression 'I > 2\s(I)'
_cod_data_source_file d0dt02557g2.cif
_cod_data_source_block V19228
_cod_depositor_comments 'Adding full bibliography for 7705232--7705236.cif.'
_cod_database_code 7705234
_shelx_shelxl_version_number 2018/3
_shelx_space_group_comment
; 
The symmetry employed for this shelxl refinement is uniquely defined 
by the following loop, which should always be used as a source of 
symmetry information in preference to the above space-group names. 
They are only intended as comments. 
;
_shelx_estimated_absorpt_t_min 0.490
_shelx_estimated_absorpt_t_max 0.681

loop_
_space_group_symop_operation_xyz
'x, y, z'
'-x+1/2, -y, z+1/2'
'-x, y+1/2, -z+1/2'
'x+1/2, -y+1/2, -z'

loop_
_atom_site_label
_atom_site_type_symbol
_atom_site_fract_x
_atom_site_fract_y
_atom_site_fract_z
_atom_site_U_iso_or_equiv
_atom_site_adp_type
_atom_site_occupancy
_atom_site_site_symmetry_order
_atom_site_calc_flag
_atom_site_refinement_flags_posn
_atom_site_refinement_flags_adp
_atom_site_refinement_flags_occupancy
_atom_site_disorder_assembly
_atom_site_disorder_group
Ti1 Ti 0.39818(5) 0.52200(2) 0.66138(2) 0.01916(11) Uani 1 1 d . . . . .
O1 O 0.3320(2) 0.55369(9) 0.59315(7) 0.0204(4) Uani 1 1 d . . . . .
C1 C 0.4361(3) 0.55950(11) 0.54708(10) 0.0187(5) Uani 1 1 d . . . . .
C11 C 0.5277(3) 0.62342(12) 0.54998(11) 0.0222(5) Uani 1 1 d . . . . .
C12 C 0.6978(4) 0.63025(13) 0.54760(11) 0.0264(6) Uani 1 1 d . . . . .
H12 H 0.765119 0.593602 0.544146 0.032 Uiso 1 1 calc R U . . .
C13 C 0.7711(4) 0.68996(15) 0.55018(13) 0.0350(6) Uani 1 1 d . . . . .
H13 H 0.887455 0.693689 0.548192 0.042 Uiso 1 1 calc R U . . .
C14 C 0.6751(5) 0.74393(15) 0.55565(15) 0.0401(8) Uani 1 1 d . . . . .
H14 H 0.725075 0.784649 0.557497 0.048 Uiso 1 1 calc R U . . .
C15 C 0.5070(5) 0.73799(14) 0.55838(15) 0.0399(8) Uani 1 1 d . . . . .
H15 H 0.440589 0.774760 0.562559 0.048 Uiso 1 1 calc R U . . .
C16 C 0.4334(4) 0.67846(14) 0.55507(13) 0.0330(6) Uani 1 1 d . . . . .
H16 H 0.316933 0.675241 0.556304 0.040 Uiso 1 1 calc R U . . .
C21 C 0.3311(3) 0.55954(12) 0.49555(10) 0.0213(5) Uani 1 1 d . . . . .
C22 C 0.1630(3) 0.54728(14) 0.49806(11) 0.0278(6) Uani 1 1 d . . . . .
H22 H 0.112550 0.538417 0.532024 0.033 Uiso 1 1 calc R U . . .
C23 C 0.0686(4) 0.54799(17) 0.45092(12) 0.0362(7) Uani 1 1 d . . . . .
H23 H -0.046124 0.539675 0.452954 0.043 Uiso 1 1 calc R U . . .
C24 C 0.1404(4) 0.56075(16) 0.40091(12) 0.0355(7) Uani 1 1 d . . . . .
H24 H 0.075347 0.561276 0.368875 0.043 Uiso 1 1 calc R U . . .
C25 C 0.3083(4) 0.57273(14) 0.39814(12) 0.0306(6) Uani 1 1 d . . . . .
H25 H 0.358842 0.581302 0.364136 0.037 Uiso 1 1 calc R U . . .
C26 C 0.4019(4) 0.57211(12) 0.44528(11) 0.0249(5) Uani 1 1 d . . . . .
H26 H 0.516578 0.580446 0.443157 0.030 Uiso 1 1 calc R U . . .
C2 C 0.5544(3) 0.50154(11) 0.55000(9) 0.0175(5) Uani 1 1 d . . . . .
H2 H 0.657122 0.511005 0.529173 0.021 Uiso 1 1 calc R U . . .
N1 N 0.5932(3) 0.49689(10) 0.60876(7) 0.0174(4) Uani 1 1 d . . . . .
S1 S 0.76720(7) 0.47333(3) 0.62748(2) 0.01832(13) Uani 1 1 d . . . . .
O2 O 0.7737(2) 0.47593(10) 0.68608(7) 0.0256(4) Uani 1 1 d . . . . .
O3 O 0.9016(2) 0.50292(8) 0.59809(7) 0.0229(4) Uani 1 1 d . . . . .
C41 C 0.7876(3) 0.39075(12) 0.61145(10) 0.0200(5) Uani 1 1 d . . . . .
C42 C 0.9063(3) 0.37056(12) 0.57486(10) 0.0208(5) Uani 1 1 d . . . . .
H42 H 0.974751 0.400423 0.556815 0.025 Uiso 1 1 calc R U . . .
C43 C 0.9235(3) 0.30623(13) 0.56508(11) 0.0250(5) Uani 1 1 d D . . . .
C47 C 1.0565(4) 0.28452(15) 0.52664(14) 0.0373(7) Uani 1 1 d D . . . .
F1 F 1.1203(13) 0.3271(2) 0.4976(5) 0.069(4) Uani 0.56(2) 1 d D . P A 1
F2 F 1.0199(13) 0.2337(4) 0.4999(5) 0.062(3) Uani 0.56(2) 1 d D . P A 1
F3 F 1.1885(9) 0.2621(6) 0.5581(3) 0.073(3) Uani 0.56(2) 1 d D . P A 1
F1A F 1.030(2) 0.3162(7) 0.4768(4) 0.079(4) Uani 0.44(2) 1 d D . P A 2
F2A F 1.049(2) 0.2272(4) 0.5121(7) 0.089(5) Uani 0.44(2) 1 d D . P A 2
F3A F 1.1990(8) 0.3022(8) 0.5386(6) 0.081(6) Uani 0.44(2) 1 d D . P A 2
C44 C 0.8254(4) 0.26187(13) 0.59083(12) 0.0292(6) Uani 1 1 d . . . . .
H44 H 0.839031 0.217840 0.583814 0.035 Uiso 1 1 calc R U . . .
C45 C 0.7074(4) 0.28277(14) 0.62695(13) 0.0309(6) Uani 1 1 d D . . . .
C48 C 0.6016(5) 0.23509(15) 0.65668(16) 0.0468(8) Uani 1 1 d D . . . .
F4 F 0.5810(17) 0.1835(6) 0.6291(6) 0.064(4) Uani 0.52(3) 1 d D . P B 1
F5 F 0.629(4) 0.2320(13) 0.7068(4) 0.155(9) Uani 0.52(3) 1 d D . P B 1
F6 F 0.4407(16) 0.2551(8) 0.6530(13) 0.132(7) Uani 0.52(3) 1 d D . P B 1
F4A F 0.5900(15) 0.1795(6) 0.6321(6) 0.050(3) Uani 0.48(3) 1 d D . P B 2
F5A F 0.6927(11) 0.2120(4) 0.7010(3) 0.048(3) Uani 0.48(3) 1 d D . P B 2
F6A F 0.4690(19) 0.2558(9) 0.6759(7) 0.086(4) Uani 0.48(3) 1 d D . P B 2
C46 C 0.6866(3) 0.34734(13) 0.63772(12) 0.0267(6) Uani 1 1 d . . . . .
H46 H 0.604859 0.361330 0.662557 0.032 Uiso 1 1 calc R U . . .
C3 C 0.4759(3) 0.43954(12) 0.52838(10) 0.0198(5) Uani 1 1 d . . . . .
H3A H 0.513465 0.403662 0.551187 0.024 Uiso 1 1 calc R U . . .
H3B H 0.354916 0.442632 0.532166 0.024 Uiso 1 1 calc R U . . .
C31 C 0.5170(4) 0.42516(12) 0.46948(10) 0.0226(5) Uani 1 1 d . . . . .
C32 C 0.3951(4) 0.41564(13) 0.43103(11) 0.0284(6) Uani 1 1 d . . . . .
H32 H 0.282963 0.419600 0.441293 0.034 Uiso 1 1 calc R U . . .
C33 C 0.4342(5) 0.40040(14) 0.37776(12) 0.0382(8) Uani 1 1 d . . . . .
H33 H 0.349032 0.394098 0.351913 0.046 Uiso 1 1 calc R U . . .
C34 C 0.5979(5) 0.39435(15) 0.36211(11) 0.0416(8) Uani 1 1 d . . . . .
H34 H 0.624879 0.383468 0.325754 0.050 Uiso 1 1 calc R U . . .
C35 C 0.7212(5) 0.40431(17) 0.39999(13) 0.0401(8) Uani 1 1 d . . . . .
H35 H 0.833333 0.400709 0.389576 0.048 Uiso 1 1 calc R U . . .
C36 C 0.6806(4) 0.41960(14) 0.45329(11) 0.0301(6) Uani 1 1 d . . . . .
H36 H 0.765832 0.426354 0.479057 0.036 Uiso 1 1 calc R U . . .
N2 N 0.1473(3) 0.55665(12) 0.68177(10) 0.0257(5) Uani 1 1 d D . . . .
H2N H 0.084(4) 0.5355(15) 0.6577(12) 0.031 Uiso 1 1 d D U . . .
C51 C 0.1227(4) 0.62462(16) 0.67142(17) 0.0449(8) Uani 1 1 d . . . . .
H51A H 0.008638 0.636102 0.679795 0.067 Uiso 1 1 calc R U . . .
H51B H 0.145567 0.633794 0.633155 0.067 Uiso 1 1 calc R U . . .
H51C H 0.197360 0.649333 0.694415 0.067 Uiso 1 1 calc R U . . .
C52 C 0.0947(4) 0.54016(19) 0.73758(11) 0.0406(8) Uani 1 1 d . . . . .
H52A H 0.166887 0.561257 0.763845 0.061 Uiso 1 1 calc R U . . .
H52B H 0.101303 0.494083 0.742586 0.061 Uiso 1 1 calc R U . . .
H52C H -0.018923 0.554230 0.743241 0.061 Uiso 1 1 calc R U . . .
N3 N 0.3408(3) 0.43955(12) 0.68726(9) 0.0245(5) Uani 1 1 d . . . . .
C53 C 0.3762(4) 0.40566(16) 0.73754(12) 0.0345(7) Uani 1 1 d . . . . .
H53A H 0.280196 0.407732 0.761544 0.052 Uiso 1 1 calc R U . . .
H53B H 0.470873 0.425282 0.755571 0.052 Uiso 1 1 calc R U . . .
H53C H 0.401313 0.361194 0.729307 0.052 Uiso 1 1 calc R U . . .
C54 C 0.2244(4) 0.40567(14) 0.65390(12) 0.0302(6) Uani 1 1 d . . . . .
H54A H 0.269825 0.364102 0.644217 0.045 Uiso 1 1 calc R U . . .
H54B H 0.202645 0.430033 0.620768 0.045 Uiso 1 1 calc R U . . .
H54C H 0.121497 0.399858 0.674043 0.045 Uiso 1 1 calc R U . . .
N4 N 0.5062(3) 0.57494(13) 0.71124(10) 0.0292(5) Uani 1 1 d . . . . .
C55 C 0.5366(4) 0.55875(18) 0.76811(12) 0.0398(7) Uani 1 1 d . . . . .
H55A H 0.651834 0.546202 0.772638 0.060 Uiso 1 1 calc R U . . .
H55B H 0.464908 0.523484 0.778779 0.060 Uiso 1 1 calc R U . . .
H55C H 0.513300 0.595715 0.791009 0.060 Uiso 1 1 calc R U . . .
C56 C 0.5911(5) 0.63211(17) 0.69537(13) 0.0418(8) Uani 1 1 d . . . . .
H56A H 0.549429 0.667963 0.716677 0.063 Uiso 1 1 calc R U . . .
H56B H 0.572247 0.640165 0.656680 0.063 Uiso 1 1 calc R U . . .
H56C H 0.709231 0.627064 0.701979 0.063 Uiso 1 1 calc R U . . .
C1T C 0.0198(5) 0.79892(17) 0.71267(15) 0.0429(8) Uani 1 1 d . . . . .
C2T C 0.0188(5) 0.77984(16) 0.65919(15) 0.0433(7) Uani 1 1 d . . . . .
H2T H -0.051669 0.746033 0.648645 0.052 Uiso 1 1 calc R U . . .
C3T C 0.1168(6) 0.80823(19) 0.62044(17) 0.0524(9) Uani 1 1 d . . . . .
H3T H 0.118306 0.792613 0.584264 0.063 Uiso 1 1 calc R U . . .
C4T C 0.2132(5) 0.8600(2) 0.6350(2) 0.0575(11) Uani 1 1 d . . . . .
H4T H 0.283172 0.879533 0.609019 0.069 Uiso 1 1 calc R U . . .
C5T C 0.2068(5) 0.8826(2) 0.6870(2) 0.0587(11) Uani 1 1 d . . . . .
H5T H 0.267483 0.919507 0.696419 0.070 Uiso 1 1 calc R U . . .
C6T C 0.1118(5) 0.85189(19) 0.72638(16) 0.0498(9) Uani 1 1 d . . . . .
H6T H 0.110386 0.867393 0.762596 0.060 Uiso 1 1 calc R U . . .
C7T C -0.0817(7) 0.7638(2) 0.75394(18) 0.0641(12) Uani 1 1 d . . . . .
H7T1 H -0.075566 0.785768 0.788934 0.096 Uiso 1 1 calc R U . . .
H7T2 H -0.039321 0.720477 0.757952 0.096 Uiso 1 1 calc R U . . .
H7T3 H -0.196483 0.762148 0.741809 0.096 Uiso 1 1 calc R U . . .

loop_
_atom_site_aniso_label
_atom_site_aniso_U_11
_atom_site_aniso_U_22
_atom_site_aniso_U_33
_atom_site_aniso_U_23
_atom_site_aniso_U_13
_atom_site_aniso_U_12
Ti1 0.01429(19) 0.0279(2) 0.01535(19) -0.00494(17) 0.00018(16) -0.00058(18)
O1 0.0159(8) 0.0260(9) 0.0192(8) -0.0022(7) 0.0023(7) 0.0011(7)
C1 0.0165(11) 0.0205(11) 0.0193(11) -0.0008(9) 0.0003(9) 0.0002(9)
C11 0.0248(13) 0.0202(12) 0.0218(12) -0.0013(10) -0.0003(10) -0.0011(10)
C12 0.0265(14) 0.0241(12) 0.0284(13) -0.0005(10) -0.0009(11) -0.0031(11)
C13 0.0303(15) 0.0343(15) 0.0403(16) 0.0013(13) -0.0021(13) -0.0090(13)
C14 0.0490(19) 0.0235(14) 0.0477(19) -0.0015(13) -0.0031(16) -0.0106(13)
C15 0.0470(19) 0.0217(13) 0.051(2) -0.0022(13) 0.0029(16) 0.0011(13)
C16 0.0301(16) 0.0265(13) 0.0425(16) -0.0025(12) 0.0020(13) 0.0028(12)
C21 0.0222(12) 0.0213(12) 0.0204(12) 0.0011(9) -0.0011(10) 0.0009(10)
C22 0.0215(12) 0.0391(15) 0.0228(12) 0.0026(11) -0.0019(10) -0.0003(11)
C23 0.0231(14) 0.0552(19) 0.0304(14) 0.0016(13) -0.0066(12) -0.0037(13)
C24 0.0345(16) 0.0476(18) 0.0245(13) 0.0036(12) -0.0094(12) 0.0014(13)
C25 0.0357(15) 0.0344(14) 0.0216(13) 0.0061(11) 0.0000(12) -0.0004(12)
C26 0.0241(12) 0.0255(12) 0.0251(12) 0.0021(10) 0.0002(11) 0.0000(11)
C2 0.0181(11) 0.0194(10) 0.0152(11) -0.0017(9) 0.0017(9) -0.0024(9)
N1 0.0141(9) 0.0223(9) 0.0157(9) -0.0020(7) 0.0005(8) 0.0001(8)
S1 0.0144(3) 0.0215(3) 0.0191(3) -0.0023(2) -0.0009(2) -0.0006(2)
O2 0.0246(9) 0.0319(9) 0.0202(8) -0.0033(8) -0.0048(7) 0.0032(9)
O3 0.0151(8) 0.0232(8) 0.0304(9) -0.0019(7) 0.0015(8) -0.0021(7)
C41 0.0181(11) 0.0224(11) 0.0194(11) 0.0008(9) -0.0021(9) -0.0005(10)
C42 0.0163(11) 0.0251(12) 0.0210(11) 0.0019(9) -0.0015(10) -0.0006(10)
C43 0.0243(14) 0.0245(12) 0.0264(12) -0.0023(10) 0.0012(11) 0.0016(10)
C47 0.0366(16) 0.0299(14) 0.0454(17) -0.0094(13) 0.0140(14) -0.0019(13)
F1 0.084(7) 0.0247(19) 0.097(7) 0.000(2) 0.070(6) -0.001(3)
F2 0.046(3) 0.066(5) 0.073(4) -0.051(4) 0.025(3) -0.018(3)
F3 0.036(3) 0.112(7) 0.071(4) -0.016(4) 0.003(2) 0.034(3)
F1A 0.093(8) 0.093(6) 0.049(4) 0.025(4) 0.043(4) 0.049(6)
F2A 0.119(11) 0.014(3) 0.135(11) -0.005(4) 0.089(8) 0.001(4)
F3A 0.032(3) 0.120(11) 0.092(8) -0.063(9) 0.020(4) -0.011(4)
C44 0.0299(14) 0.0233(13) 0.0346(15) 0.0020(11) 0.0006(12) 0.0012(11)
C45 0.0307(15) 0.0268(13) 0.0354(15) 0.0049(12) 0.0061(12) -0.0035(12)
C48 0.0487(19) 0.0315(15) 0.060(2) 0.0052(15) 0.0253(19) -0.0057(15)
F4 0.076(7) 0.037(5) 0.079(6) 0.007(4) -0.011(5) -0.034(4)
F5 0.242(19) 0.174(15) 0.049(4) 0.017(6) 0.021(8) -0.157(14)
F6 0.061(5) 0.039(4) 0.29(2) 0.043(10) 0.095(8) 0.004(4)
F4A 0.051(5) 0.031(4) 0.068(6) 0.000(4) 0.037(5) -0.007(4)
F5A 0.067(4) 0.047(4) 0.031(3) 0.020(2) 0.002(2) -0.017(3)
F6A 0.076(6) 0.043(4) 0.138(9) 0.030(5) 0.081(6) 0.012(5)
C46 0.0232(13) 0.0283(13) 0.0286(13) 0.0024(11) 0.0066(11) -0.0011(11)
C3 0.0206(12) 0.0206(11) 0.0182(11) 0.0002(9) 0.0006(9) -0.0032(10)
C31 0.0325(14) 0.0163(11) 0.0190(12) 0.0000(9) -0.0007(10) -0.0009(10)
C32 0.0379(15) 0.0256(12) 0.0216(12) 0.0023(10) -0.0039(12) -0.0106(12)
C33 0.063(2) 0.0324(14) 0.0189(13) 0.0012(11) -0.0079(14) -0.0174(15)
C34 0.073(2) 0.0366(16) 0.0153(12) -0.0032(11) 0.0044(15) -0.0006(17)
C35 0.050(2) 0.0466(18) 0.0239(14) -0.0015(13) 0.0099(14) 0.0133(16)
C36 0.0367(15) 0.0340(14) 0.0196(13) -0.0019(11) -0.0005(11) 0.0091(12)
N2 0.0168(11) 0.0335(12) 0.0268(11) -0.0097(9) 0.0026(9) -0.0007(9)
C51 0.0289(16) 0.0374(16) 0.068(2) -0.0131(16) 0.0168(16) 0.0061(13)
C52 0.0233(14) 0.076(2) 0.0226(13) -0.0139(14) 0.0053(12) 0.0051(15)
N3 0.0197(10) 0.0343(12) 0.0196(10) 0.0036(9) 0.0016(8) -0.0022(9)
C53 0.0334(16) 0.0465(17) 0.0235(13) 0.0062(12) -0.0020(12) -0.0035(14)
C54 0.0298(14) 0.0355(14) 0.0254(13) 0.0034(11) -0.0028(12) -0.0036(12)
N4 0.0200(11) 0.0427(14) 0.0248(12) -0.0139(10) -0.0003(9) -0.0014(10)
C55 0.0379(17) 0.055(2) 0.0269(15) -0.0144(14) -0.0088(13) 0.0052(15)
C56 0.0367(17) 0.0518(19) 0.0370(16) -0.0163(14) 0.0050(14) -0.0132(16)
C1T 0.0390(18) 0.0409(17) 0.049(2) -0.0030(15) -0.0038(15) 0.0091(15)
C2T 0.0477(19) 0.0379(16) 0.0445(18) -0.0024(15) -0.0048(16) 0.0007(15)
C3T 0.058(2) 0.050(2) 0.049(2) 0.0051(17) -0.0011(19) 0.0146(19)
C4T 0.038(2) 0.063(2) 0.072(3) 0.021(2) 0.0042(19) 0.0027(18)
C5T 0.035(2) 0.062(2) 0.078(3) 0.008(2) -0.021(2) -0.0094(18)
C6T 0.046(2) 0.055(2) 0.048(2) -0.0084(17) -0.0078(18) 0.0015(18)
C7T 0.084(3) 0.045(2) 0.063(2) 0.0046(18) 0.031(2) 0.018(2)

loop_
_atom_type_symbol
_atom_type_description
_atom_type_scat_dispersion_real
_atom_type_scat_dispersion_imag
_atom_type_scat_source
C C 0.0181 0.0091 'International Tables Vol C Tables 4.2.6.8 and 6.1.1.4'
H H 0.0000 0.0000 'International Tables Vol C Tables 4.2.6.8 and 6.1.1.4'
N N 0.0311 0.0180 'International Tables Vol C Tables 4.2.6.8 and 6.1.1.4'
O O 0.0492 0.0322 'International Tables Vol C Tables 4.2.6.8 and 6.1.1.4'
F F 0.0727 0.0534 'International Tables Vol C Tables 4.2.6.8 and 6.1.1.4'
S S 0.3331 0.5567 'International Tables Vol C Tables 4.2.6.8 and 6.1.1.4'
Ti Ti 0.2191 1.8069 'International Tables Vol C Tables 4.2.6.8 and 6.1.1.4'

loop_
_geom_angle_atom_site_label_1
_geom_angle_atom_site_label_2
_geom_angle_atom_site_label_3
_geom_angle
_geom_angle_site_symmetry_1
_geom_angle_site_symmetry_3
_geom_angle_publ_flag
N4 Ti1 O1 120.39(10) . . ?
N4 Ti1 N3 115.90(11) . . ?
O1 Ti1 N3 123.36(9) . . ?
N4 Ti1 N1 101.47(9) . . ?
O1 Ti1 N1 75.91(8) . . ?
N3 Ti1 N1 99.22(9) . . ?
N4 Ti1 N2 94.95(10) . . ?
O1 Ti1 N2 79.82(8) . . ?
N3 Ti1 N2 89.95(10) . . ?
N1 Ti1 N2 155.24(9) . . ?
C1 O1 Ti1 124.88(15) . . ?
O1 C1 C21 109.31(19) . . ?
O1 C1 C11 109.05(19) . . ?
C21 C1 C11 107.9(2) . . ?
O1 C1 C2 105.29(19) . . ?
C21 C1 C2 112.6(2) . . ?
C11 C1 C2 112.6(2) . . ?
C12 C11 C16 117.6(3) . . ?
C12 C11 C1 124.7(2) . . ?
C16 C11 C1 117.7(2) . . ?
C11 C12 C13 121.1(3) . . ?
C11 C12 H12 119.5 . . ?
C13 C12 H12 119.5 . . ?
C14 C13 C12 120.3(3) . . ?
C14 C13 H13 119.9 . . ?
C12 C13 H13 119.9 . . ?
C15 C14 C13 119.4(3) . . ?
C15 C14 H14 120.3 . . ?
C13 C14 H14 120.3 . . ?
C14 C15 C16 120.5(3) . . ?
C14 C15 H15 119.8 . . ?
C16 C15 H15 119.8 . . ?
C15 C16 C11 121.2(3) . . ?
C15 C16 H16 119.4 . . ?
C11 C16 H16 119.4 . . ?
C26 C21 C22 118.7(3) . . ?
C26 C21 C1 120.6(2) . . ?
C22 C21 C1 120.7(2) . . ?
C23 C22 C21 120.1(3) . . ?
C23 C22 H22 119.9 . . ?
C21 C22 H22 119.9 . . ?
C24 C23 C22 120.7(3) . . ?
C24 C23 H23 119.7 . . ?
C22 C23 H23 119.7 . . ?
C23 C24 C25 119.4(3) . . ?
C23 C24 H24 120.3 . . ?
C25 C24 H24 120.3 . . ?
C26 C25 C24 119.7(3) . . ?
C26 C25 H25 120.2 . . ?
C24 C25 H25 120.2 . . ?
C25 C26 C21 121.3(3) . . ?
C25 C26 H26 119.3 . . ?
C21 C26 H26 119.3 . . ?
N1 C2 C3 111.54(19) . . ?
N1 C2 C1 103.19(18) . . ?
C3 C2 C1 113.0(2) . . ?
N1 C2 H2 109.6 . . ?
C3 C2 H2 109.6 . . ?
C1 C2 H2 109.6 . . ?
C2 N1 S1 119.94(16) . . ?
C2 N1 Ti1 114.94(15) . . ?
S1 N1 Ti1 125.11(11) . . ?
O2 S1 O3 117.04(11) . . ?
O2 S1 N1 108.33(11) . . ?
O3 S1 N1 113.34(11) . . ?
O2 S1 C41 104.68(12) . . ?
O3 S1 C41 103.74(11) . . ?
N1 S1 C41 109.03(11) . . ?
C42 C41 C46 120.8(2) . . ?
C42 C41 S1 120.3(2) . . ?
C46 C41 S1 118.8(2) . . ?
C43 C42 C41 118.9(2) . . ?
C43 C42 H42 120.5 . . ?
C41 C42 H42 120.5 . . ?
C44 C43 C42 121.6(3) . . ?
C44 C43 C47 119.8(2) . . ?
C42 C43 C47 118.6(3) . . ?
F3A C47 F2A 113.5(9) . . ?
F1 C47 F2 113.3(7) . . ?
F1 C47 F3 103.7(5) . . ?
F2 C47 F3 100.3(6) . . ?
F3A C47 F1A 102.0(7) . . ?
F2A C47 F1A 101.4(9) . . ?
F3A C47 C43 115.2(4) . . ?
F1 C47 C43 115.9(3) . . ?
F2A C47 C43 115.6(8) . . ?
F2 C47 C43 114.0(6) . . ?
F3 C47 C43 107.6(4) . . ?
F1A C47 C43 106.9(4) . . ?
C45 C44 C43 118.7(3) . . ?
C45 C44 H44 120.6 . . ?
C43 C44 H44 120.6 . . ?
C44 C45 C46 121.1(3) . . ?
C44 C45 C48 119.7(3) . . ?
C46 C45 C48 119.1(3) . . ?
F5 C48 F4 119.7(15) . . ?
F6A C48 F4A 114.8(11) . . ?
F5 C48 F6 104.3(11) . . ?
F4 C48 F6 95.7(13) . . ?
F6A C48 F5A 106.2(9) . . ?
F4A C48 F5A 95.0(9) . . ?
F5 C48 C45 114.3(6) . . ?
F6A C48 C45 116.1(9) . . ?
F4 C48 C45 112.2(7) . . ?
F4A C48 C45 114.0(6) . . ?
F6 C48 C45 107.7(8) . . ?
F5A C48 C45 107.8(5) . . ?
C41 C46 C45 118.8(3) . . ?
C41 C46 H46 120.6 . . ?
C45 C46 H46 120.6 . . ?
C31 C3 C2 113.9(2) . . ?
C31 C3 H3A 108.8 . . ?
C2 C3 H3A 108.8 . . ?
C31 C3 H3B 108.8 . . ?
C2 C3 H3B 108.8 . . ?
H3A C3 H3B 107.7 . . ?
C32 C31 C36 118.4(3) . . ?
C32 C31 C3 121.6(3) . . ?
C36 C31 C3 120.0(2) . . ?
C31 C32 C33 121.1(3) . . ?
C31 C32 H32 119.5 . . ?
C33 C32 H32 119.5 . . ?
C32 C33 C34 120.1(3) . . ?
C32 C33 H33 119.9 . . ?
C34 C33 H33 119.9 . . ?
C35 C34 C33 119.4(3) . . ?
C35 C34 H34 120.3 . . ?
C33 C34 H34 120.3 . . ?
C34 C35 C36 119.9(3) . . ?
C34 C35 H35 120.0 . . ?
C36 C35 H35 120.0 . . ?
C35 C36 C31 121.0(3) . . ?
C35 C36 H36 119.5 . . ?
C31 C36 H36 119.5 . . ?
C51 N2 C52 110.5(3) . . ?
C51 N2 Ti1 113.97(18) . . ?
C52 N2 Ti1 113.42(19) . . ?
C51 N2 H2N 107(2) . . ?
C52 N2 H2N 109(2) . . ?
Ti1 N2 H2N 102(2) . . ?
N2 C51 H51A 109.5 . . ?
N2 C51 H51B 109.5 . . ?
H51A C51 H51B 109.5 . . ?
N2 C51 H51C 109.5 . . ?
H51A C51 H51C 109.5 . . ?
H51B C51 H51C 109.5 . . ?
N2 C52 H52A 109.5 . . ?
N2 C52 H52B 109.5 . . ?
H52A C52 H52B 109.5 . . ?
N2 C52 H52C 109.5 . . ?
H52A C52 H52C 109.5 . . ?
H52B C52 H52C 109.5 . . ?
C54 N3 C53 111.8(2) . . ?
C54 N3 Ti1 114.88(18) . . ?
C53 N3 Ti1 132.9(2) . . ?
N3 C53 H53A 109.5 . . ?
N3 C53 H53B 109.5 . . ?
H53A C53 H53B 109.5 . . ?
N3 C53 H53C 109.5 . . ?
H53A C53 H53C 109.5 . . ?
H53B C53 H53C 109.5 . . ?
N3 C54 H54A 109.5 . . ?
N3 C54 H54B 109.5 . . ?
H54A C54 H54B 109.5 . . ?
N3 C54 H54C 109.5 . . ?
H54A C54 H54C 109.5 . . ?
H54B C54 H54C 109.5 . . ?
C56 N4 C55 111.9(3) . . ?
C56 N4 Ti1 122.9(2) . . ?
C55 N4 Ti1 124.5(2) . . ?
N4 C55 H55A 109.5 . . ?
N4 C55 H55B 109.5 . . ?
H55A C55 H55B 109.5 . . ?
N4 C55 H55C 109.5 . . ?
H55A C55 H55C 109.5 . . ?
H55B C55 H55C 109.5 . . ?
N4 C56 H56A 109.5 . . ?
N4 C56 H56B 109.5 . . ?
H56A C56 H56B 109.5 . . ?
N4 C56 H56C 109.5 . . ?
H56A C56 H56C 109.5 . . ?
H56B C56 H56C 109.5 . . ?
C2T C1T C6T 118.1(4) . . ?
C2T C1T C7T 120.0(4) . . ?
C6T C1T C7T 121.9(4) . . ?
C1T C2T C3T 122.1(4) . . ?
C1T C2T H2T 118.9 . . ?
C3T C2T H2T 118.9 . . ?
C2T C3T C4T 119.2(4) . . ?
C2T C3T H3T 120.4 . . ?
C4T C3T H3T 120.4 . . ?
C5T C4T C3T 119.6(4) . . ?
C5T C4T H4T 120.2 . . ?
C3T C4T H4T 120.2 . . ?
C4T C5T C6T 120.7(4) . . ?
C4T C5T H5T 119.7 . . ?
C6T C5T H5T 119.7 . . ?
C1T C6T C5T 120.1(4) . . ?
C1T C6T H6T 120.0 . . ?
C5T C6T H6T 120.0 . . ?
C1T C7T H7T1 109.5 . . ?
C1T C7T H7T2 109.5 . . ?
H7T1 C7T H7T2 109.5 . . ?
C1T C7T H7T3 109.5 . . ?
H7T1 C7T H7T3 109.5 . . ?
H7T2 C7T H7T3 109.5 . . ?

loop_
_geom_bond_atom_site_label_1
_geom_bond_atom_site_label_2
_geom_bond_distance
_geom_bond_site_symmetry_2
_geom_bond_publ_flag
Ti1 N4 1.877(2) . ?
Ti1 O1 1.8866(18) . ?
Ti1 N3 1.908(2) . ?
Ti1 N1 2.115(2) . ?
Ti1 N2 2.224(2) . ?
O1 C1 1.421(3) . ?
C1 C21 1.529(3) . ?
C1 C11 1.541(3) . ?
C1 C2 1.556(3) . ?
C11 C12 1.392(4) . ?
C11 C16 1.396(4) . ?
C12 C13 1.393(4) . ?
C12 H12 0.9500 . ?
C13 C14 1.386(5) . ?
C13 H13 0.9500 . ?
C14 C15 1.374(5) . ?
C14 H14 0.9500 . ?
C15 C16 1.392(4) . ?
C15 H15 0.9500 . ?
C16 H16 0.9500 . ?
C21 C26 1.391(4) . ?
C21 C22 1.393(4) . ?
C22 C23 1.392(4) . ?
C22 H22 0.9500 . ?
C23 C24 1.390(4) . ?
C23 H23 0.9500 . ?
C24 C25 1.390(4) . ?
C24 H24 0.9500 . ?
C25 C26 1.388(4) . ?
C25 H25 0.9500 . ?
C26 H26 0.9500 . ?
C2 N1 1.484(3) . ?
C2 C3 1.548(3) . ?
C2 H2 1.0000 . ?
N1 S1 1.568(2) . ?
S1 O2 1.4454(18) . ?
S1 O3 1.4511(19) . ?
S1 C41 1.792(3) . ?
C41 C42 1.387(4) . ?
C41 C46 1.389(4) . ?
C42 C43 1.384(4) . ?
C42 H42 0.9500 . ?
C43 C44 1.382(4) . ?
C43 C47 1.508(4) . ?
C47 F3A 1.252(7) . ?
C47 F1 1.258(6) . ?
C47 F2A 1.261(10) . ?
C47 F2 1.291(7) . ?
C47 F3 1.405(6) . ?
C47 F1A 1.415(7) . ?
C44 C45 1.381(4) . ?
C44 H44 0.9500 . ?
C45 C46 1.396(4) . ?
C45 C48 1.511(4) . ?
C48 F5 1.255(10) . ?
C48 F6A 1.256(11) . ?
C48 F4 1.293(10) . ?
C48 F4A 1.323(10) . ?
C48 F6 1.378(13) . ?
C48 F5A 1.405(8) . ?
C46 H46 0.9500 . ?
C3 C31 1.519(3) . ?
C3 H3A 0.9900 . ?
C3 H3B 0.9900 . ?
C31 C32 1.385(4) . ?
C31 C36 1.393(4) . ?
C32 C33 1.388(4) . ?
C32 H32 0.9500 . ?
C33 C34 1.391(6) . ?
C33 H33 0.9500 . ?
C34 C35 1.385(5) . ?
C34 H34 0.9500 . ?
C35 C36 1.392(4) . ?
C35 H35 0.9500 . ?
C36 H36 0.9500 . ?
N2 C51 1.468(4) . ?
N2 C52 1.481(4) . ?
N2 H2N 0.90(2) . ?
C51 H51A 0.9800 . ?
C51 H51B 0.9800 . ?
C51 H51C 0.9800 . ?
C52 H52A 0.9800 . ?
C52 H52B 0.9800 . ?
C52 H52C 0.9800 . ?
N3 C54 1.442(4) . ?
N3 C53 1.458(4) . ?
C53 H53A 0.9800 . ?
C53 H53B 0.9800 . ?
C53 H53C 0.9800 . ?
C54 H54A 0.9800 . ?
C54 H54B 0.9800 . ?
C54 H54C 0.9800 . ?
N4 C56 1.442(4) . ?
N4 C55 1.463(4) . ?
C55 H55A 0.9800 . ?
C55 H55B 0.9800 . ?
C55 H55C 0.9800 . ?
C56 H56A 0.9800 . ?
C56 H56B 0.9800 . ?
C56 H56C 0.9800 . ?
C1T C2T 1.377(5) . ?
C1T C6T 1.385(6) . ?
C1T C7T 1.504(6) . ?
C2T C3T 1.380(6) . ?
C2T H2T 0.9500 . ?
C3T C4T 1.390(6) . ?
C3T H3T 0.9500 . ?
C4T C5T 1.366(7) . ?
C4T H4T 0.9500 . ?
C5T C6T 1.399(6) . ?
C5T H5T 0.9500 . ?
C6T H6T 0.9500 . ?
C7T H7T1 0.9800 . ?
C7T H7T2 0.9800 . ?
C7T H7T3 0.9800 . ?

loop_
_geom_hbond_atom_site_label_D
_geom_hbond_atom_site_label_H
_geom_hbond_atom_site_label_A
_geom_hbond_distance_DH
_geom_hbond_distance_HA
_geom_hbond_distance_DA
_geom_hbond_angle_DHA
_geom_hbond_site_symmetry_A
_geom_hbond_publ_flag
N2 H2N S1 0.90(2) 2.98(3) 3.797(2) 151(3) 1_455 yes
N2 H2N O3 0.90(2) 2.20(2) 3.086(3) 168(3) 1_455 yes
C51 H51B O1 0.98 2.47 2.974(4) 111.4 . yes
C52 H52B N3 0.98 2.64 3.167(4) 114.0 . yes

loop_
_geom_torsion_atom_site_label_1
_geom_torsion_atom_site_label_2
_geom_torsion_atom_site_label_3
_geom_torsion_atom_site_label_4
_geom_torsion
_geom_torsion_site_symmetry_1
_geom_torsion_site_symmetry_2
_geom_torsion_site_symmetry_3
_geom_torsion_site_symmetry_4
_geom_torsion_publ_flag
N4 Ti1 O1 C1 82.1(2) . . . . ?
N3 Ti1 O1 C1 -104.92(19) . . . . ?
N1 Ti1 O1 C1 -13.05(17) . . . . ?
N2 Ti1 O1 C1 171.93(19) . . . . ?
Ti1 O1 C1 C21 156.41(16) . . . . ?
Ti1 O1 C1 C11 -85.8(2) . . . . ?
Ti1 O1 C1 C2 35.3(2) . . . . ?
O1 C1 C11 C12 125.3(3) . . . . ?
C21 C1 C11 C12 -116.1(3) . . . . ?
C2 C1 C11 C12 8.8(4) . . . . ?
O1 C1 C11 C16 -55.1(3) . . . . ?
C21 C1 C11 C16 63.6(3) . . . . ?
C2 C1 C11 C16 -171.6(2) . . . . ?
C16 C11 C12 C13 0.0(5) . . . . ?
C1 C11 C12 C13 179.6(3) . . . . ?
C11 C12 C13 C14 0.5(5) . . . . ?
C12 C13 C14 C15 -0.1(5) . . . . ?
C13 C14 C15 C16 -0.7(6) . . . . ?
C14 C15 C16 C11 1.2(5) . . . . ?
C12 C11 C16 C15 -0.8(5) . . . . ?
C1 C11 C16 C15 179.5(3) . . . . ?
O1 C1 C21 C26 172.5(2) . . . . ?
C11 C1 C21 C26 54.0(3) . . . . ?
C2 C1 C21 C26 -70.9(3) . . . . ?
O1 C1 C21 C22 -7.2(3) . . . . ?
C11 C1 C21 C22 -125.7(3) . . . . ?
C2 C1 C21 C22 109.4(3) . . . . ?
C26 C21 C22 C23 -0.3(4) . . . . ?
C1 C21 C22 C23 179.4(3) . . . . ?
C21 C22 C23 C24 0.1(5) . . . . ?
C22 C23 C24 C25 0.2(5) . . . . ?
C23 C24 C25 C26 -0.3(5) . . . . ?
C24 C25 C26 C21 0.2(4) . . . . ?
C22 C21 C26 C25 0.1(4) . . . . ?
C1 C21 C26 C25 -179.6(2) . . . . ?
O1 C1 C2 N1 -40.1(2) . . . . ?
C21 C1 C2 N1 -159.1(2) . . . . ?
C11 C1 C2 N1 78.6(2) . . . . ?
O1 C1 C2 C3 80.5(2) . . . . ?
C21 C1 C2 C3 -38.5(3) . . . . ?
C11 C1 C2 C3 -160.8(2) . . . . ?
C3 C2 N1 S1 91.6(2) . . . . ?
C1 C2 N1 S1 -146.75(16) . . . . ?
C3 C2 N1 Ti1 -87.1(2) . . . . ?
C1 C2 N1 Ti1 34.5(2) . . . . ?
C2 N1 S1 O2 177.64(18) . . . . ?
Ti1 N1 S1 O2 -3.73(18) . . . . ?
C2 N1 S1 O3 46.0(2) . . . . ?
Ti1 N1 S1 O3 -135.37(13) . . . . ?
C2 N1 S1 C41 -69.0(2) . . . . ?
Ti1 N1 S1 C41 109.63(14) . . . . ?
O2 S1 C41 C42 -127.4(2) . . . . ?
O3 S1 C41 C42 -4.2(2) . . . . ?
N1 S1 C41 C42 116.9(2) . . . . ?
O2 S1 C41 C46 50.4(2) . . . . ?
O3 S1 C41 C46 173.6(2) . . . . ?
N1 S1 C41 C46 -65.4(2) . . . . ?
C46 C41 C42 C43 -0.4(4) . . . . ?
S1 C41 C42 C43 177.3(2) . . . . ?
C41 C42 C43 C44 0.0(4) . . . . ?
C41 C42 C43 C47 -178.0(3) . . . . ?
C44 C43 C47 F3A -121.9(11) . . . . ?
C42 C43 C47 F3A 56.2(11) . . . . ?
C44 C43 C47 F1 167.8(8) . . . . ?
C42 C43 C47 F1 -14.2(9) . . . . ?
C44 C43 C47 F2A 13.6(12) . . . . ?
C42 C43 C47 F2A -168.4(11) . . . . ?
C44 C43 C47 F2 33.6(8) . . . . ?
C42 C43 C47 F2 -148.3(7) . . . . ?
C44 C43 C47 F3 -76.7(7) . . . . ?
C42 C43 C47 F3 101.3(7) . . . . ?
C44 C43 C47 F1A 125.6(10) . . . . ?
C42 C43 C47 F1A -56.3(10) . . . . ?
C42 C43 C44 C45 0.3(4) . . . . ?
C47 C43 C44 C45 178.3(3) . . . . ?
C43 C44 C45 C46 -0.2(5) . . . . ?
C43 C44 C45 C48 -178.4(3) . . . . ?
C44 C45 C48 F5 112(2) . . . . ?
C46 C45 C48 F5 -67(2) . . . . ?
C44 C45 C48 F6A -159.9(11) . . . . ?
C46 C45 C48 F6A 21.8(12) . . . . ?
C44 C45 C48 F4 -28.9(9) . . . . ?
C46 C45 C48 F4 152.8(9) . . . . ?
C44 C45 C48 F4A -23.0(9) . . . . ?
C46 C45 C48 F4A 158.7(9) . . . . ?
C44 C45 C48 F6 -133.0(14) . . . . ?
C46 C45 C48 F6 48.8(14) . . . . ?
C44 C45 C48 F5A 81.1(5) . . . . ?
C46 C45 C48 F5A -97.2(5) . . . . ?
C42 C41 C46 C45 0.5(4) . . . . ?
S1 C41 C46 C45 -177.3(2) . . . . ?
C44 C45 C46 C41 -0.2(5) . . . . ?
C48 C45 C46 C41 178.1(3) . . . . ?
N1 C2 C3 C31 -148.1(2) . . . . ?
C1 C2 C3 C31 96.1(3) . . . . ?
C2 C3 C31 C32 -124.4(3) . . . . ?
C2 C3 C31 C36 57.3(3) . . . . ?
C36 C31 C32 C33 0.5(4) . . . . ?
C3 C31 C32 C33 -177.8(2) . . . . ?
C31 C32 C33 C34 0.1(4) . . . . ?
C32 C33 C34 C35 -0.7(5) . . . . ?
C33 C34 C35 C36 0.7(5) . . . . ?
C34 C35 C36 C31 0.0(5) . . . . ?
C32 C31 C36 C35 -0.6(4) . . . . ?
C3 C31 C36 C35 177.8(3) . . . . ?
O1 Ti1 N4 C56 -21.3(3) . . . . ?
N3 Ti1 N4 C56 165.3(2) . . . . ?
N1 Ti1 N4 C56 59.0(3) . . . . ?
N2 Ti1 N4 C56 -102.4(3) . . . . ?
O1 Ti1 N4 C55 168.7(2) . . . . ?
N3 Ti1 N4 C55 -4.7(3) . . . . ?
N1 Ti1 N4 C55 -111.0(2) . . . . ?
N2 Ti1 N4 C55 87.6(2) . . . . ?
C6T C1T C2T C3T 5.7(6) . . . . ?
C7T C1T C2T C3T -176.3(4) . . . . ?
C1T C2T C3T C4T -3.5(6) . . . . ?
C2T C3T C4T C5T -1.3(6) . . . . ?
C3T C4T C5T C6T 3.8(6) . . . . ?
C2T C1T C6T C5T -3.1(6) . . . . ?
C7T C1T C6T C5T 178.9(4) . . . . ?
C4T C5T C6T C1T -1.6(6) . . . . ?
